data_9005546
loop_
_publ_author_name
'Comodi, P.'
'Gatta, G. D.'
'Zanazzi, P. F.'

_publ_section_title
;
 High-pressure structural behaviour of scolecite
 Sample: P = 1.77 GPa
;
_journal_name_full 'European Journal of Mineralogy'
_journal_page_first 567
_journal_page_last 574
_journal_paper_doi 10.1127/0935-1221/2002/0014-0567
_journal_volume 14
_journal_year 2002
_chemical_formula_sum 'Al2 Ca H6 O13 Si3'
_chemical_name_mineral Scolecite
_space_group_IT_number 9
_symmetry_space_group_name_Hall 'C -2yc'
_symmetry_space_group_name_H-M 'C 1 c 1'
_cell_angle_alpha 90
_cell_angle_beta 109.79
_cell_angle_gamma 90
_cell_formula_units_Z 4
_cell_length_a 6.471
_cell_length_b 18.804
_cell_length_c 9.723
_cell_volume 1113.227
_database_code_amcsd 0006934
_diffrn_ambient_pressure 1.77e+06
_exptl_crystal_density_diffrn 2.341
_cod_original_formula_sum 'Ca Si3 Al2 O13 H6'
_cod_database_code 9005546

loop_
_space_group_symop_operation_xyz
x,y,z
1/2+x,1/2+y,z
x,-y,1/2+z
1/2+x,1/2-y,1/2+z

loop_
_atom_site_label
_atom_site_fract_x
_atom_site_fract_y
_atom_site_fract_z
_atom_site_U_iso_or_equiv
_atom_site_type_symbol
_atom_site_attached_hydrogens
Ca 0.16300 0.14230 0.05400 0.01200 Ca 0
Si1 0.50000 0.37010 0.00000 0.00400 Si 0
Si2 0.23100 0.33330 0.20700 0.01300 Si 0
Si3 0.54100 0.08350 0.33200 0.00400 Si 0
Al1 0.93500 0.46280 0.10100 0.00300 Al 0
Al2 0.36100 0.21850 0.43900 0.01300 Al 0
O1 0.54800 0.03000 0.45900 0.01800 O 0
O2 0.44500 0.04600 0.16900 0.02000 O 0
O3 0.38700 0.15400 0.31800 0.00700 O 0
O4 0.11800 0.20100 0.47800 0.00900 O 0
O5 0.36300 0.30300 0.36500 0.01400 O 0
O6 0.09000 0.27100 0.09500 0.01300 O 0
O7 0.41400 0.36000 0.13600 0.00900 O 0
O8 0.07500 0.39700 0.21800 0.00900 O 0
O9 0.79300 0.11300 0.35200 0.00700 O 0
O10 0.66100 0.43700 0.03400 0.00900 O 0
Wat1 0.89900 0.07700 0.11200 0.03300 O 2
Wat2 0.91200 0.32500 0.43800 0.03400 O 2
Wat3 0.58700 0.44700 0.37100 0.03200 O 2

loop_
_cod_changelog_entry_id
_cod_changelog_entry_author
_cod_changelog_entry_date
_cod_changelog_entry_text
1
;cod-tools version 3.8.0
Id: cif_guess_AMCSD_atom_types 9574 2023-05-10 09:00:05Z saulius
;
2023-05-10T18:50:12+03:00
;Derived atom types and hydrogen counts
from atom names that follow the AMCSD naming convention
(Wat == water, O-H == hydroxyl).
;

loop_
_cod_related_entry_id
_cod_related_entry_database
_cod_related_entry_code
1 AMCSD 0006934
